data_7235801
loop_
_publ_author_name
'Nelson, Emily G.'
'Brody, Scott I.'
'Kampf, Jeff W.'
'Bartlett, Bart M.'

_publ_section_title
;
 A magnesium tetraphenylaluminate battery electrolyte exhibits a wide
 electrochemical potential window and reduces stainless steel corrosion
;
_journal_issue 43
_journal_name_full 'J. Mater. Chem. A'
_journal_page_first 18194
_journal_paper_doi 10.1039/C4TA04625K
_journal_volume 2
_journal_year 2014
_chemical_formula_moiety 'C28 H42 Cl2 Mg2 O6'
_chemical_formula_sum 'C28 H42 Cl2 Mg2 O6'
_chemical_formula_weight 594.14
_space_group_IT_number 14
_space_group_name_Hall '-P 2ybc'
_space_group_name_H-M_alt 'P 1 21/c 1'
_symmetry_cell_setting monoclinic
_symmetry_space_group_name_H-M 'P 1 21/c 1'
_atom_sites_solution_hydrogens geom
_atom_sites_solution_primary direct
_atom_sites_solution_secondary difmap
_audit_creation_method SHELXL-97
_cell_angle_alpha 90.00
_cell_angle_beta 92.125(7)
_cell_angle_gamma 90.00
_cell_formula_units_Z 2
_cell_length_a 7.23120(10)
_cell_length_b 10.8165(2)
_cell_length_c 19.6313(14)
_cell_measurement_reflns_used 26696
_cell_measurement_temperature 85(2)
_cell_measurement_theta_max 68.30
_cell_measurement_theta_min 4.50
_cell_volume 1534.43(12)
_computing_cell_refinement 'CrystalClear-SM Expert 2.0 r12'
_computing_data_collection 'CrystalClear-SM Expert 2.0 r12 (Rigaku, 2011)'
_computing_data_reduction 'CrystalClear-SM Expert 2.0 r12'
_computing_molecular_graphics 'Bruker SHELXTL'
_computing_publication_material 'Bruker SHELXTL'
_computing_structure_refinement 'SHELXL-97 (Sheldrick, 1997)'
_computing_structure_solution 'SHELXS-97 (Sheldrick, 1990)'
_diffrn_ambient_temperature 85(2)
_diffrn_detector_area_resol_mean 29.257
_diffrn_measured_fraction_theta_full 1.000
_diffrn_measured_fraction_theta_max 1.000
_diffrn_measurement_device_type 'Rigaku Saturn944+ CCD'
_diffrn_measurement_method \w
_diffrn_radiation_monochromator confocal
_diffrn_radiation_source 'micro-focus rotating anode'
_diffrn_radiation_type CuK\a
_diffrn_radiation_wavelength 1.54178
_diffrn_reflns_av_R_equivalents 0.0751
_diffrn_reflns_av_sigmaI/netI 0.0317
_diffrn_reflns_limit_h_max 8
_diffrn_reflns_limit_h_min -8
_diffrn_reflns_limit_k_max 12
_diffrn_reflns_limit_k_min -13
_diffrn_reflns_limit_l_max 23
_diffrn_reflns_limit_l_min -23
_diffrn_reflns_number 42069
_diffrn_reflns_theta_full 68.24
_diffrn_reflns_theta_max 68.24
_diffrn_reflns_theta_min 4.51
_exptl_absorpt_coefficient_mu 2.616
_exptl_absorpt_correction_T_max 0.9256
_exptl_absorpt_correction_T_min 0.7109
_exptl_absorpt_correction_type multi-scan
_exptl_absorpt_process_details
;
    Higashi, T. (1995). Program for Absorption Correction.
    Rigaku Corporation, Tokyo, Japan.
;
_exptl_crystal_colour colorless
_exptl_crystal_density_diffrn 1.286
_exptl_crystal_density_method 'not measured'
_exptl_crystal_description needle
_exptl_crystal_F_000 632
_exptl_crystal_size_max 0.14
_exptl_crystal_size_mid 0.04
_exptl_crystal_size_min 0.03
_refine_diff_density_max 0.836
_refine_diff_density_min -0.548
_refine_diff_density_rms 0.071
_refine_ls_extinction_method none
_refine_ls_goodness_of_fit_ref 1.139
_refine_ls_hydrogen_treatment constr
_refine_ls_matrix_type full
_refine_ls_number_parameters 172
_refine_ls_number_reflns 2810
_refine_ls_number_restraints 0
_refine_ls_restrained_S_all 1.139
_refine_ls_R_factor_all 0.0463
_refine_ls_R_factor_gt 0.0436
_refine_ls_shift/su_max 0.001
_refine_ls_shift/su_mean 0.000
_refine_ls_structure_factor_coef Fsqd
_refine_ls_weighting_details 'calc w=1/[\s^2^(Fo^2^)+(0.0691P)^2^+1.0409P] where P=(Fo^2^+2Fc^2^)/3'
_refine_ls_weighting_scheme calc
_refine_ls_wR_factor_gt 0.1229
_refine_ls_wR_factor_ref 0.1257
_reflns_number_gt 2519
_reflns_number_total 2810
_reflns_threshold_expression >2sigma(I)
_cod_data_source_file c4ta04625k2.cif
_cod_data_source_block en52
_cod_original_sg_symbol_H-M P2(1)/c
_cod_database_code 7235801

loop_
_symmetry_equiv_pos_as_xyz
'x, y, z'
'-x, y+1/2, -z+1/2'
'-x, -y, -z'
'x, -y-1/2, z-1/2'

loop_
_atom_site_label
_atom_site_type_symbol
_atom_site_fract_x
_atom_site_fract_y
_atom_site_fract_z
_atom_site_U_iso_or_equiv
_atom_site_adp_type
_atom_site_occupancy
_atom_site_symmetry_multiplicity
_atom_site_calc_flag
_atom_site_refinement_flags
Cl1 Cl 1.18297(6) 0.73062(5) 0.45098(2) 0.01976(18) Uani 1 1 d .
Mg1 Mg 0.94715(9) 0.86515(6) 0.47968(3) 0.0158(2) Uani 1 1 d .
O1 O 1.0031(2) 1.03079(14) 0.43801(7) 0.0182(3) Uani 1 1 d .
O2 O 0.7234(2) 0.84205(14) 0.41202(7) 0.0214(3) Uani 1 1 d .
O3 O 0.7998(2) 0.73615(14) 0.53778(7) 0.0189(3) Uani 1 1 d .
C1 C 0.9839(3) 1.06874(19) 0.37249(10) 0.0168(4) Uani 1 1 d .
C2 C 1.0586(3) 1.0005(2) 0.32009(10) 0.0202(4) Uani 1 1 d .
H2A H 1.1249 0.9265 0.3302 0.024 Uiso 1 1 calc R
C3 C 1.0363(3) 1.0408(2) 0.25248(11) 0.0248(5) Uani 1 1 d .
H3A H 1.0899 0.9947 0.2171 0.030 Uiso 1 1 calc R
C4 C 0.9369(3) 1.1471(2) 0.23659(11) 0.0240(5) Uani 1 1 d .
H4A H 0.9207 1.1735 0.1906 0.029 Uiso 1 1 calc R
C5 C 0.8613(3) 1.2143(2) 0.28883(11) 0.0211(5) Uani 1 1 d .
H5A H 0.7930 1.2874 0.2785 0.025 Uiso 1 1 calc R
C6 C 0.8844(3) 1.1761(2) 0.35628(10) 0.0184(4) Uani 1 1 d .
H6A H 0.8322 1.2233 0.3915 0.022 Uiso 1 1 calc R
C7 C 0.6761(3) 0.7238(2) 0.38130(12) 0.0258(5) Uani 1 1 d .
H7A H 0.5890 0.6781 0.4097 0.031 Uiso 1 1 calc R
H7B H 0.7885 0.6729 0.3762 0.031 Uiso 1 1 calc R
C8 C 0.5860(4) 0.7539(3) 0.31166(14) 0.0418(7) Uani 1 1 d .
H8A H 0.4635 0.7134 0.3061 0.050 Uiso 1 1 calc R
H8B H 0.6651 0.7258 0.2746 0.050 Uiso 1 1 calc R
C9 C 0.5659(3) 0.8949(3) 0.31085(12) 0.0304(5) Uani 1 1 d .
H9A H 0.6640 0.9340 0.2844 0.036 Uiso 1 1 calc R
H9B H 0.4434 0.9201 0.2914 0.036 Uiso 1 1 calc R
C10 C 0.5861(3) 0.9284(2) 0.38578(11) 0.0235(5) Uani 1 1 d .
H10A H 0.6289 1.0148 0.3918 0.028 Uiso 1 1 calc R
H10B H 0.4674 0.9179 0.4087 0.028 Uiso 1 1 calc R
C11 C 0.8381(3) 0.6081(2) 0.55514(11) 0.0233(5) Uani 1 1 d .
H11A H 0.9715 0.5960 0.5663 0.028 Uiso 1 1 calc R
H11B H 0.8009 0.5528 0.5168 0.028 Uiso 1 1 calc R
C12 C 0.7244(4) 0.5823(3) 0.61657(13) 0.0351(6) Uani 1 1 d .
H12A H 0.6941 0.4933 0.6201 0.042 Uiso 1 1 calc R
H12B H 0.7898 0.6093 0.6592 0.042 Uiso 1 1 calc R
C13 C 0.5544(4) 0.6581(3) 0.60197(15) 0.0376(6) Uani 1 1 d .
H13A H 0.4905 0.6775 0.6444 0.045 Uiso 1 1 calc R
H13B H 0.4673 0.6147 0.5701 0.045 Uiso 1 1 calc R
C14 C 0.6309(3) 0.7749(2) 0.56967(11) 0.0225(5) Uani 1 1 d .
H14A H 0.5412 0.8090 0.5353 0.027 Uiso 1 1 calc R
H14B H 0.6579 0.8387 0.6048 0.027 Uiso 1 1 calc R

loop_
_atom_site_aniso_label
_atom_site_aniso_U_11
_atom_site_aniso_U_22
_atom_site_aniso_U_33
_atom_site_aniso_U_23
_atom_site_aniso_U_13
_atom_site_aniso_U_12
Cl1 0.0198(3) 0.0188(3) 0.0206(3) -0.00117(17) 0.00024(19) 0.00281(17)
Mg1 0.0190(3) 0.0135(4) 0.0148(3) 0.0001(2) -0.0021(2) 0.0003(2)
O1 0.0259(7) 0.0155(7) 0.0130(7) 0.0014(5) -0.0028(5) -0.0006(6)
O2 0.0228(7) 0.0183(8) 0.0225(7) 0.0004(6) -0.0069(6) -0.0008(6)
O3 0.0200(7) 0.0146(8) 0.0223(7) 0.0017(6) 0.0024(6) 0.0018(6)
C1 0.0191(9) 0.0170(11) 0.0142(9) 0.0026(7) -0.0027(7) -0.0040(8)
C2 0.0232(10) 0.0205(11) 0.0170(9) 0.0001(8) -0.0002(8) 0.0023(8)
C3 0.0303(11) 0.0256(12) 0.0186(10) -0.0010(9) 0.0017(8) 0.0014(9)
C4 0.0303(11) 0.0268(12) 0.0147(10) 0.0046(8) -0.0029(8) -0.0017(9)
C5 0.0223(10) 0.0186(11) 0.0219(10) 0.0046(8) -0.0050(8) 0.0011(8)
C6 0.0220(10) 0.0169(11) 0.0160(9) 0.0001(8) -0.0017(7) -0.0006(8)
C7 0.0231(11) 0.0226(12) 0.0314(12) -0.0081(9) -0.0043(9) -0.0021(9)
C8 0.0410(15) 0.0497(17) 0.0334(14) -0.0149(12) -0.0167(11) 0.0109(13)
C9 0.0218(11) 0.0447(15) 0.0242(11) 0.0052(10) -0.0053(8) -0.0006(10)
C10 0.0189(10) 0.0249(12) 0.0262(11) 0.0049(9) -0.0036(8) 0.0005(9)
C11 0.0296(11) 0.0127(11) 0.0280(11) 0.0017(8) 0.0057(9) 0.0040(8)
C12 0.0417(14) 0.0270(13) 0.0376(13) 0.0087(11) 0.0137(11) 0.0050(11)
C13 0.0333(13) 0.0374(15) 0.0427(14) 0.0117(12) 0.0097(11) 0.0034(11)
C14 0.0194(10) 0.0238(12) 0.0246(11) 0.0004(8) 0.0037(8) 0.0054(8)

loop_
_atom_type_symbol
_atom_type_description
_atom_type_scat_dispersion_real
_atom_type_scat_dispersion_imag
_atom_type_scat_source
C C 0.0181 0.0091 'International Tables Vol C Tables 4.2.6.8 and 6.1.1.4'
H H 0.0000 0.0000 'International Tables Vol C Tables 4.2.6.8 and 6.1.1.4'
O O 0.0492 0.0322 'International Tables Vol C Tables 4.2.6.8 and 6.1.1.4'
Cl Cl 0.3639 0.7018 'International Tables Vol C Tables 4.2.6.8 and 6.1.1.4'
Mg Mg 0.1719 0.1771 'International Tables Vol C Tables 4.2.6.8 and 6.1.1.4'

loop_
_geom_angle_atom_site_label_1
_geom_angle_atom_site_label_2
_geom_angle_atom_site_label_3
_geom_angle
_geom_angle_site_symmetry_1
_geom_angle_site_symmetry_3
O1 Mg1 O1 78.11(6) 3_776 .
O1 Mg1 O2 134.61(7) 3_776 .
O1 Mg1 O2 90.62(6) . .
O1 Mg1 O3 90.84(6) 3_776 .
O1 Mg1 O3 156.56(7) . .
O2 Mg1 O3 82.48(6) . .
O1 Mg1 Cl1 115.99(5) 3_776 .
O1 Mg1 Cl1 107.30(5) . .
O2 Mg1 Cl1 109.36(5) . .
O3 Mg1 Cl1 96.11(5) . .
O1 Mg1 Mg1 39.36(4) 3_776 3_776
O1 Mg1 Mg1 38.76(4) . 3_776
O2 Mg1 Mg1 117.15(6) . 3_776
O3 Mg1 Mg1 127.16(5) . 3_776
Cl1 Mg1 Mg1 118.23(4) . 3_776
C1 O1 Mg1 127.55(13) . 3_776
C1 O1 Mg1 129.81(13) . .
Mg1 O1 Mg1 101.88(6) 3_776 .
C10 O2 C7 105.87(16) . .
C10 O2 Mg1 131.42(13) . .
C7 O2 Mg1 122.71(13) . .
C11 O3 C14 109.26(15) . .
C11 O3 Mg1 131.37(12) . .
C14 O3 Mg1 119.34(13) . .
O1 C1 C2 120.87(19) . .
O1 C1 C6 120.21(18) . .
C2 C1 C6 118.90(18) . .
C1 C2 C3 120.1(2) . .
C4 C3 C2 120.8(2) . .
C3 C4 C5 118.97(19) . .
C4 C5 C6 120.8(2) . .
C5 C6 C1 120.44(19) . .
O2 C7 C8 105.7(2) . .
C7 C8 C9 104.9(2) . .
C10 C9 C8 102.9(2) . .
O2 C10 C9 103.38(18) . .
O3 C11 C12 105.01(17) . .
C13 C12 C11 102.3(2) . .
C12 C13 C14 103.0(2) . .
O3 C14 C13 105.27(18) . .

loop_
_geom_bond_atom_site_label_1
_geom_bond_atom_site_label_2
_geom_bond_distance
_geom_bond_site_symmetry_2
Cl1 Mg1 2.3268(8) .
Mg1 O1 1.9910(15) 3_776
Mg1 O1 2.0169(16) .
Mg1 O2 2.0700(15) .
Mg1 O3 2.1150(16) .
Mg1 Mg1 3.1122(14) 3_776
O1 C1 1.352(2) .
O1 Mg1 1.9910(15) 3_776
O2 C10 1.444(3) .
O2 C7 1.449(3) .
O3 C11 1.451(3) .
O3 C14 1.455(3) .
C1 C2 1.391(3) .
C1 C6 1.396(3) .
C2 C3 1.401(3) .
C3 C4 1.385(3) .
C4 C5 1.386(3) .
C5 C6 1.391(3) .
C7 C8 1.527(3) .
C8 C9 1.532(4) .
C9 C10 1.517(3) .
C11 C12 1.511(3) .
C12 C13 1.496(4) .
C13 C14 1.526(4) .

loop_
_geom_torsion_atom_site_label_1
_geom_torsion_atom_site_label_2
_geom_torsion_atom_site_label_3
_geom_torsion_atom_site_label_4
_geom_torsion
_geom_torsion_site_symmetry_1
_geom_torsion_site_symmetry_4
O1 Mg1 O1 C1 -170.4(2) 3_776 .
O2 Mg1 O1 C1 -34.76(17) . .
O3 Mg1 O1 C1 -107.0(2) . .
Cl1 Mg1 O1 C1 75.76(17) . .
Mg1 Mg1 O1 C1 -170.4(2) 3_776 .
O1 Mg1 O1 Mg1 0.0 3_776 3_776
O2 Mg1 O1 Mg1 135.68(7) . 3_776
O3 Mg1 O1 Mg1 63.41(18) . 3_776
Cl1 Mg1 O1 Mg1 -113.79(6) . 3_776
O1 Mg1 O2 C10 34.5(2) 3_776 .
O1 Mg1 O2 C10 -39.27(17) . .
O3 Mg1 O2 C10 118.26(17) . .
Cl1 Mg1 O2 C10 -147.87(16) . .
Mg1 Mg1 O2 C10 -9.83(19) 3_776 .
O1 Mg1 O2 C7 -144.85(15) 3_776 .
O1 Mg1 O2 C7 141.33(16) . .
O3 Mg1 O2 C7 -61.14(16) . .
Cl1 Mg1 O2 C7 32.72(17) . .
Mg1 Mg1 O2 C7 170.77(14) 3_776 .
O1 Mg1 O3 C11 -114.59(17) 3_776 .
O1 Mg1 O3 C11 -175.65(17) . .
O2 Mg1 O3 C11 110.45(18) . .
Cl1 Mg1 O3 C11 1.66(18) . .
Mg1 Mg1 O3 C11 -131.03(16) 3_776 .
O1 Mg1 O3 C14 63.42(15) 3_776 .
O1 Mg1 O3 C14 2.4(3) . .
O2 Mg1 O3 C14 -71.53(14) . .
Cl1 Mg1 O3 C14 179.68(14) . .
Mg1 Mg1 O3 C14 46.98(16) 3_776 .
Mg1 O1 C1 C2 140.32(17) 3_776 .
Mg1 O1 C1 C2 -51.5(3) . .
Mg1 O1 C1 C6 -41.2(3) 3_776 .
Mg1 O1 C1 C6 127.01(18) . .
O1 C1 C2 C3 179.59(19) . .
C6 C1 C2 C3 1.0(3) . .
C1 C2 C3 C4 -1.3(3) . .
C2 C3 C4 C5 0.8(3) . .
C3 C4 C5 C6 0.0(3) . .
C4 C5 C6 C1 -0.2(3) . .
O1 C1 C6 C5 -178.83(18) . .
C2 C1 C6 C5 -0.3(3) . .
C10 O2 C7 C8 30.7(2) . .
Mg1 O2 C7 C8 -149.73(17) . .
O2 C7 C8 C9 -6.9(3) . .
C7 C8 C9 C10 -17.8(3) . .
C7 O2 C10 C9 -42.4(2) . .
Mg1 O2 C10 C9 138.09(16) . .
C8 C9 C10 O2 36.5(2) . .
C14 O3 C11 C12 -18.1(2) . .
Mg1 O3 C11 C12 160.03(16) . .
O3 C11 C12 C13 35.1(3) . .
C11 C12 C13 C14 -38.1(3) . .
C11 O3 C14 C13 -5.9(2) . .
Mg1 O3 C14 C13 175.63(15) . .
C12 C13 C14 O3 27.8(3) . .
